data_7031073
loop_
_publ_author_name
'Sivanesan, Dharmalingam'
'Kannan, Sethuraman'
'Thangadurai, Thangaian Daniel'
'Jung, Kwang-Deog'
'Yoon, Sungho'

_publ_section_title
;
 Water is a key factor to alter the structure and electrochemical
 properties of carboxylate-bridged dimanganese(ii) complexes.
;
_journal_issue 30
_journal_name_full 'Dalton transactions (Cambridge, England : 2003)'
_journal_page_first 11465
_journal_page_last 11469
_journal_paper_doi 10.1039/c4dt00520a
_journal_volume 43
_journal_year 2014
_chemical_formula_sum 'C84 H60 F8 Mn2 O10'
_chemical_formula_weight 1491.20
_chemical_name_systematic
; 
 ? 
;
_space_group_IT_number 2
_symmetry_cell_setting triclinic
_symmetry_space_group_name_Hall '-P 1'
_symmetry_space_group_name_H-M 'P -1'
_atom_sites_solution_hydrogens geom
_atom_sites_solution_primary direct
_atom_sites_solution_secondary difmap
_audit_creation_method SHELXL-97
_cell_angle_alpha 67.7730(10)
_cell_angle_beta 68.4860(10)
_cell_angle_gamma 76.3580(10)
_cell_formula_units_Z 1
_cell_length_a 10.7747(6)
_cell_length_b 13.2190(7)
_cell_length_c 14.0466(8)
_cell_measurement_reflns_used 4320
_cell_measurement_temperature 223(2)
_cell_measurement_theta_max 27.58
_cell_measurement_theta_min 2.19
_cell_volume 1711.98(16)
_computing_structure_refinement 'SHELXL-97 (Sheldrick, 1997)'
_computing_structure_solution 'SHELXS-97 (Sheldrick, 1990)'
_diffrn_ambient_temperature 223(2)
_diffrn_measured_fraction_theta_full 0.985
_diffrn_measured_fraction_theta_max 0.985
_diffrn_measurement_device_type 'Bruker SMART CCD area detector'
_diffrn_measurement_method '\f and \w scans'
_diffrn_radiation_monochromator graphite
_diffrn_radiation_source 'fine-focus sealed tube'
_diffrn_radiation_type MoK\a
_diffrn_radiation_wavelength 0.71073
_diffrn_reflns_av_R_equivalents 0.0270
_diffrn_reflns_av_sigmaI/netI 0.0662
_diffrn_reflns_limit_h_max 13
_diffrn_reflns_limit_h_min -14
_diffrn_reflns_limit_k_max 17
_diffrn_reflns_limit_k_min -17
_diffrn_reflns_limit_l_max 18
_diffrn_reflns_limit_l_min -14
_diffrn_reflns_number 12810
_diffrn_reflns_theta_full 28.29
_diffrn_reflns_theta_max 28.29
_diffrn_reflns_theta_min 1.93
_exptl_absorpt_coefficient_mu 0.454
_exptl_absorpt_correction_type none
_exptl_crystal_colour colorless
_exptl_crystal_density_diffrn 1.446
_exptl_crystal_density_method 'not measured'
_exptl_crystal_description block
_exptl_crystal_F_000 766
_exptl_crystal_size_max 0.34
_exptl_crystal_size_mid 0.29
_exptl_crystal_size_min 0.17
_refine_diff_density_max 0.953
_refine_diff_density_min -1.491
_refine_diff_density_rms 0.114
_refine_ls_extinction_method none
_refine_ls_goodness_of_fit_ref 1.162
_refine_ls_hydrogen_treatment constr
_refine_ls_matrix_type full
_refine_ls_number_parameters 469
_refine_ls_number_reflns 8377
_refine_ls_number_restraints 0
_refine_ls_restrained_S_all 1.162
_refine_ls_R_factor_all 0.1179
_refine_ls_R_factor_gt 0.0633
_refine_ls_shift/su_max 0.000
_refine_ls_shift/su_mean 0.000
_refine_ls_structure_factor_coef Fsqd
_refine_ls_weighting_details 'calc w=1/[\s^2^(Fo^2^)+(0.0000P)^2^+4.3328P] where P=(Fo^2^+2Fc^2^)/3'
_refine_ls_weighting_scheme calc
_refine_ls_wR_factor_gt 0.1007
_refine_ls_wR_factor_ref 0.1564
_reflns_number_gt 5419
_reflns_number_total 8377
_reflns_threshold_expression I>2\s(I)
_cod_data_source_file c4dt00520a2.cif
_cod_data_source_block yshno3-ma
_cod_depositor_comments
;
The following automatic conversions were performed:

'_symmetry_cell_setting' value 'Triclinic' changed to 'triclinic'
according to
/usr/data/users/saulius/crontab/automatic-downloads/rss-feeds/RSC/lib/dictionaries/cif_core.dic
dictionary named 'cif_core.dic' version 2.4.2 from 2011-04-26.

Automatic conversion script
Id: cif_fix_values 2281 2013-09-26 08:29:07Z andrius 

 Adding full bibliography for 7031073--7031075.cif.
;
_cod_original_sg_symbol_H-M P-1
_cod_database_code 7031073

loop_
_symmetry_equiv_pos_as_xyz
'x, y, z'
'-x, -y, -z'

loop_
_atom_site_label
_atom_site_type_symbol
_atom_site_fract_x
_atom_site_fract_y
_atom_site_fract_z
_atom_site_U_iso_or_equiv
_atom_site_adp_type
_atom_site_occupancy
_atom_site_symmetry_multiplicity
_atom_site_calc_flag
_atom_site_refinement_flags
Mn1 Mn 0.95411(6) 0.83972(5) 0.52729(5) 0.03142(15) Uani 1 1 d .
O1 O 0.9555(3) 0.7420(2) 0.6927(2) 0.0412(7) Uani 1 1 d .
O2 O 0.9286(3) 0.6615(2) 0.5924(2) 0.0453(8) Uani 1 1 d .
C1 C 0.9511(4) 0.6558(3) 0.6760(3) 0.0349(9) Uani 1 1 d .
C2 C 0.9821(4) 0.5466(3) 0.7550(3) 0.0355(9) Uani 1 1 d .
C3 C 0.8954(4) 0.5100(3) 0.8612(3) 0.0391(10) Uani 1 1 d .
C4 C 0.7586(4) 0.5659(3) 0.8990(3) 0.0388(10) Uani 1 1 d .
C5 C 0.6712(5) 0.6013(4) 0.8378(4) 0.0463(11) Uani 1 1 d .
H5 H 0.7016 0.5945 0.7684 0.056 Uiso 1 1 calc R
C6 C 0.5409(5) 0.6462(4) 0.8758(4) 0.0540(13) Uani 1 1 d .
H6 H 0.4828 0.6698 0.8334 0.065 Uiso 1 1 calc R
C7 C 0.4990(5) 0.6551(4) 0.9766(4) 0.0604(15) Uani 1 1 d .
F1 F 0.3698(3) 0.6986(3) 1.0163(3) 0.0893(12) Uani 1 1 d .
C8 C 0.5811(6) 0.6238(4) 1.0394(4) 0.0636(15) Uani 1 1 d .
H8 H 0.5499 0.6331 1.1078 0.076 Uiso 1 1 calc R
C9 C 0.7114(5) 0.5780(4) 1.0008(4) 0.0515(12) Uani 1 1 d .
H9 H 0.7685 0.5548 1.0439 0.062 Uiso 1 1 calc R
C10 C 0.9373(5) 0.4126(4) 0.9330(4) 0.0480(12) Uani 1 1 d .
H10 H 0.8796 0.3864 1.0039 0.058 Uiso 1 1 calc R
C11 C 1.0604(5) 0.3544(4) 0.9030(4) 0.0515(12) Uani 1 1 d .
H11 H 1.0878 0.2908 0.9535 0.062 Uiso 1 1 calc R
C12 C 1.1437(5) 0.3898(4) 0.7978(4) 0.0490(12) Uani 1 1 d .
H12 H 1.2275 0.3494 0.7769 0.059 Uiso 1 1 calc R
C13 C 1.1052(4) 0.4843(3) 0.7226(3) 0.0359(9) Uani 1 1 d .
C14 C 1.1958(4) 0.5159(3) 0.6086(4) 0.0390(10) Uani 1 1 d .
C15 C 1.2992(5) 0.5781(4) 0.5768(4) 0.0475(11) Uani 1 1 d .
H15 H 1.3106 0.6034 0.6269 0.057 Uiso 1 1 calc R
C16 C 1.3862(5) 0.6037(4) 0.4721(4) 0.0601(14) Uani 1 1 d .
H16 H 1.4557 0.6471 0.4500 0.072 Uiso 1 1 calc R
C17 C 1.3683(6) 0.5644(4) 0.4022(4) 0.0607(15) Uani 1 1 d .
F2 F 1.4554(4) 0.5886(3) 0.2992(2) 0.0995(13) Uani 1 1 d .
C18 C 1.2691(6) 0.5016(5) 0.4299(4) 0.0624(15) Uani 1 1 d .
H18 H 1.2600 0.4753 0.3795 0.075 Uiso 1 1 calc R
C19 C 1.1821(5) 0.4777(4) 0.5345(4) 0.0519(12) Uani 1 1 d .
H19 H 1.1125 0.4347 0.5554 0.062 Uiso 1 1 calc R
O3 O 0.7928(3) 0.9573(2) 0.5299(2) 0.0384(7) Uani 1 1 d .
O4 O 0.8619(3) 1.1011(3) 0.5353(2) 0.0419(7) Uani 1 1 d .
C20 C 0.7744(4) 1.0508(4) 0.5402(3) 0.0336(9) Uani 1 1 d .
C21 C 0.6305(4) 1.1047(3) 0.5638(3) 0.0296(8) Uani 1 1 d .
C22 C 0.5568(4) 1.1060(3) 0.6683(3) 0.0336(9) Uani 1 1 d .
C23 C 0.6113(4) 1.0538(3) 0.7616(3) 0.0348(9) Uani 1 1 d .
C24 C 0.6736(4) 0.9459(3) 0.7830(3) 0.0400(10) Uani 1 1 d .
H24 H 0.6837 0.9063 0.7369 0.048 Uiso 1 1 calc R
C25 C 0.7210(5) 0.8962(4) 0.8719(4) 0.0472(11) Uani 1 1 d .
H25 H 0.7628 0.8235 0.8861 0.057 Uiso 1 1 calc R
C26 C 0.7054(5) 0.9552(4) 0.9381(4) 0.0492(12) Uani 1 1 d .
F3 F 0.7510(3) 0.9072(3) 1.0250(2) 0.0735(10) Uani 1 1 d .
C27 C 0.6449(5) 1.0606(4) 0.9200(4) 0.0512(12) Uani 1 1 d .
H27 H 0.6348 1.0992 0.9670 0.061 Uiso 1 1 calc R
C28 C 0.5984(4) 1.1100(4) 0.8313(3) 0.0423(10) Uani 1 1 d .
H28 H 0.5573 1.1829 0.8179 0.051 Uiso 1 1 calc R
C29 C 0.4224(4) 1.1548(3) 0.6879(4) 0.0392(10) Uani 1 1 d .
H29 H 0.3719 1.1576 0.7576 0.047 Uiso 1 1 calc R
C30 C 0.3645(4) 1.1984(4) 0.6060(4) 0.0459(11) Uani 1 1 d .
H30 H 0.2746 1.2302 0.6201 0.055 Uiso 1 1 calc R
C31 C 0.4386(4) 1.1952(4) 0.5030(4) 0.0424(11) Uani 1 1 d .
H31 H 0.3981 1.2245 0.4478 0.051 Uiso 1 1 calc R
C32 C 0.5724(4) 1.1492(3) 0.4797(3) 0.0330(9) Uani 1 1 d .
C33 C 0.6494(4) 1.1502(3) 0.3667(3) 0.0346(9) Uani 1 1 d .
C34 C 0.7720(4) 1.1925(3) 0.3125(3) 0.0360(9) Uani 1 1 d .
H34 H 0.8080 1.2202 0.3481 0.043 Uiso 1 1 calc R
C35 C 0.8423(4) 1.1946(4) 0.2075(3) 0.0410(10) Uani 1 1 d .
H35 H 0.9241 1.2252 0.1707 0.049 Uiso 1 1 calc R
C36 C 0.7891(5) 1.1509(4) 0.1585(3) 0.0459(11) Uani 1 1 d .
F4 F 0.8593(3) 1.1493(2) 0.0558(2) 0.0621(8) Uani 1 1 d .
C37 C 0.6684(5) 1.1089(4) 0.2081(4) 0.0476(12) Uani 1 1 d .
H37 H 0.6334 1.0811 0.1720 0.057 Uiso 1 1 calc R
C38 C 0.5988(5) 1.1084(4) 0.3133(3) 0.0416(10) Uani 1 1 d .
H38 H 0.5160 1.0792 0.3488 0.050 Uiso 1 1 calc R
O5 O 0.9761(3) 0.8266(2) 0.3740(2) 0.0372(7) Uani 1 1 d .
C39 C 0.9615(5) 0.9207(4) 0.2834(4) 0.0524(12) Uani 1 1 d .
H39A H 1.0240 0.9731 0.2655 0.063 Uiso 1 1 calc R
H39B H 0.8697 0.9578 0.2989 0.063 Uiso 1 1 calc R
C40 C 0.9932(6) 0.8763(5) 0.1919(4) 0.0663(16) Uani 1 1 d .
H40A H 1.0417 0.9271 0.1232 0.080 Uiso 1 1 calc R
H40B H 0.9108 0.8643 0.1852 0.080 Uiso 1 1 calc R
C41 C 1.0806(6) 0.7677(5) 0.2222(4) 0.0662(16) Uani 1 1 d .
H41A H 1.0399 0.7065 0.2266 0.079 Uiso 1 1 calc R
H41B H 1.1703 0.7700 0.1690 0.079 Uiso 1 1 calc R
C42 C 1.0882(5) 0.7553(4) 0.3308(4) 0.0541(13) Uani 1 1 d .
H42A H 1.0818 0.6788 0.3783 0.065 Uiso 1 1 calc R
H42B H 1.1730 0.7771 0.3233 0.065 Uiso 1 1 calc R

loop_
_atom_site_aniso_label
_atom_site_aniso_U_11
_atom_site_aniso_U_22
_atom_site_aniso_U_33
_atom_site_aniso_U_23
_atom_site_aniso_U_13
_atom_site_aniso_U_12
Mn1 0.0297(3) 0.0307(3) 0.0311(3) -0.0078(2) -0.0085(3) -0.0034(2)
O1 0.059(2) 0.0314(15) 0.0368(16) -0.0075(13) -0.0201(15) -0.0087(14)
O2 0.068(2) 0.0354(16) 0.0356(17) -0.0077(13) -0.0226(16) -0.0066(15)
C1 0.030(2) 0.043(2) 0.031(2) -0.0125(18) -0.0035(17) -0.0118(18)
C2 0.035(2) 0.036(2) 0.035(2) -0.0115(18) -0.0080(18) -0.0071(18)
C3 0.041(2) 0.037(2) 0.039(2) -0.0095(19) -0.011(2) -0.0088(19)
C4 0.047(3) 0.035(2) 0.028(2) -0.0032(17) -0.0065(19) -0.0124(19)
C5 0.046(3) 0.048(3) 0.038(2) -0.011(2) -0.009(2) -0.004(2)
C6 0.044(3) 0.055(3) 0.049(3) -0.015(2) -0.004(2) 0.000(2)
C7 0.055(3) 0.048(3) 0.052(3) -0.012(3) 0.005(3) -0.001(2)
F1 0.063(2) 0.081(2) 0.077(2) -0.0240(19) 0.0154(18) 0.0140(18)
C8 0.082(4) 0.060(3) 0.032(3) -0.016(2) 0.007(3) -0.017(3)
C9 0.058(3) 0.057(3) 0.033(2) -0.016(2) -0.004(2) -0.011(2)
C10 0.054(3) 0.044(3) 0.032(2) 0.007(2) -0.013(2) -0.013(2)
C11 0.051(3) 0.048(3) 0.044(3) -0.003(2) -0.018(2) -0.002(2)
C12 0.041(3) 0.045(3) 0.053(3) -0.009(2) -0.015(2) -0.002(2)
C13 0.040(2) 0.030(2) 0.031(2) -0.0032(17) -0.0096(18) -0.0058(18)
C14 0.037(2) 0.033(2) 0.042(2) -0.0106(19) -0.010(2) 0.0017(18)
C15 0.047(3) 0.045(3) 0.044(3) -0.019(2) -0.001(2) -0.008(2)
C16 0.057(3) 0.049(3) 0.058(3) -0.016(3) 0.003(3) -0.012(2)
C17 0.067(4) 0.052(3) 0.034(3) -0.008(2) 0.001(3) 0.010(3)
F2 0.106(3) 0.104(3) 0.0393(18) -0.0152(18) 0.0145(19) 0.004(2)
C18 0.080(4) 0.062(4) 0.045(3) -0.025(3) -0.021(3) 0.009(3)
C19 0.056(3) 0.053(3) 0.051(3) -0.021(2) -0.017(3) -0.004(2)
O3 0.0367(16) 0.0298(15) 0.0464(18) -0.0154(13) -0.0149(14) 0.0087(12)
O4 0.0208(14) 0.058(2) 0.0425(17) -0.0095(15) -0.0065(13) -0.0140(13)
C20 0.027(2) 0.045(2) 0.0190(18) -0.0038(17) -0.0052(16) -0.0019(17)
C21 0.0259(19) 0.0237(18) 0.034(2) -0.0076(16) -0.0057(16) -0.0027(15)
C22 0.033(2) 0.027(2) 0.035(2) -0.0054(17) -0.0078(18) -0.0035(16)
C23 0.034(2) 0.037(2) 0.031(2) -0.0073(17) -0.0062(17) -0.0094(17)
C24 0.046(3) 0.037(2) 0.030(2) -0.0019(18) -0.0120(19) -0.0046(19)
C25 0.046(3) 0.047(3) 0.041(3) -0.006(2) -0.016(2) 0.001(2)
C26 0.046(3) 0.061(3) 0.032(2) -0.004(2) -0.013(2) -0.009(2)
F3 0.079(2) 0.096(3) 0.0419(17) -0.0100(16) -0.0338(16) -0.0007(18)
C27 0.057(3) 0.064(3) 0.035(3) -0.019(2) -0.011(2) -0.012(3)
C28 0.045(3) 0.046(3) 0.030(2) -0.014(2) -0.006(2) -0.003(2)
C29 0.036(2) 0.036(2) 0.036(2) -0.0082(19) -0.0070(19) 0.0014(18)
C30 0.029(2) 0.046(3) 0.051(3) -0.012(2) -0.007(2) 0.0031(19)
C31 0.032(2) 0.044(3) 0.046(3) -0.009(2) -0.017(2) 0.0020(19)
C32 0.032(2) 0.033(2) 0.031(2) -0.0057(17) -0.0121(18) -0.0035(17)
C33 0.036(2) 0.033(2) 0.033(2) -0.0062(17) -0.0145(18) -0.0016(17)
C34 0.036(2) 0.036(2) 0.034(2) -0.0049(18) -0.0126(18) -0.0071(18)
C35 0.042(2) 0.043(2) 0.030(2) -0.0019(19) -0.0085(19) -0.010(2)
C36 0.060(3) 0.043(3) 0.028(2) -0.0056(19) -0.011(2) -0.006(2)
F4 0.079(2) 0.069(2) 0.0290(14) -0.0146(13) -0.0051(14) -0.0108(16)
C37 0.066(3) 0.043(3) 0.035(2) -0.004(2) -0.019(2) -0.016(2)
C38 0.048(3) 0.044(2) 0.033(2) -0.0034(19) -0.015(2) -0.015(2)
O5 0.0396(16) 0.0415(17) 0.0284(15) -0.0093(13) -0.0122(13) -0.0015(13)
C39 0.059(3) 0.052(3) 0.039(3) -0.002(2) -0.018(2) -0.010(2)
C40 0.061(4) 0.098(5) 0.038(3) -0.019(3) -0.011(3) -0.018(3)
C41 0.067(4) 0.086(4) 0.055(3) -0.040(3) -0.005(3) -0.019(3)
C42 0.043(3) 0.057(3) 0.053(3) -0.029(3) 0.001(2) 0.006(2)

loop_
_atom_type_symbol
_atom_type_description
_atom_type_scat_dispersion_real
_atom_type_scat_dispersion_imag
_atom_type_scat_source
C C 0.0033 0.0016 'International Tables Vol C Tables 4.2.6.8 and 6.1.1.4'
H H 0.0000 0.0000 'International Tables Vol C Tables 4.2.6.8 and 6.1.1.4'
O O 0.0106 0.0060 'International Tables Vol C Tables 4.2.6.8 and 6.1.1.4'
F F 0.0171 0.0103 'International Tables Vol C Tables 4.2.6.8 and 6.1.1.4'
Mn Mn 0.3368 0.7283 'International Tables Vol C Tables 4.2.6.8 and 6.1.1.4'

loop_
_geom_angle_atom_site_label_1
_geom_angle_atom_site_label_2
_geom_angle_atom_site_label_3
_geom_angle
_geom_angle_site_symmetry_1
_geom_angle_site_symmetry_3
O3 Mn1 O4 114.99(12) . 2_776
O3 Mn1 O5 96.49(11) . .
O4 Mn1 O5 90.41(12) 2_776 .
O3 Mn1 O1 110.23(12) . .
O4 Mn1 O1 100.48(12) 2_776 .
O5 Mn1 O1 142.90(11) . .
O3 Mn1 O2 121.41(12) . .
O4 Mn1 O2 123.57(12) 2_776 .
O5 Mn1 O2 85.08(11) . .
O1 Mn1 O2 59.30(10) . .
C1 O1 Mn1 90.1(2) . .
C1 O2 Mn1 88.9(2) . .
O2 C1 O1 120.7(4) . .
O2 C1 C2 121.1(4) . .
O1 C1 C2 118.1(4) . .
C13 C2 C3 120.1(4) . .
C13 C2 C1 118.2(4) . .
C3 C2 C1 121.6(4) . .
C10 C3 C2 118.2(4) . .
C10 C3 C4 118.4(4) . .
C2 C3 C4 123.3(4) . .
C5 C4 C9 117.8(4) . .
C5 C4 C3 121.8(4) . .
C9 C4 C3 120.3(4) . .
C6 C5 C4 122.0(5) . .
C7 C6 C5 118.0(5) . .
C6 C7 C8 122.6(5) . .
C6 C7 F1 119.0(5) . .
C8 C7 F1 118.3(5) . .
C7 C8 C9 118.9(5) . .
C8 C9 C4 120.7(5) . .
C11 C10 C3 121.8(4) . .
C10 C11 C12 119.5(4) . .
C11 C12 C13 120.8(4) . .
C12 C13 C2 119.4(4) . .
C12 C13 C14 118.7(4) . .
C2 C13 C14 121.9(4) . .
C15 C14 C19 118.8(4) . .
C15 C14 C13 121.0(4) . .
C19 C14 C13 120.2(4) . .
C14 C15 C16 120.9(5) . .
C17 C16 C15 118.1(5) . .
C16 C17 C18 123.3(5) . .
C16 C17 F2 118.1(6) . .
C18 C17 F2 118.6(6) . .
C17 C18 C19 117.9(5) . .
C14 C19 C18 121.0(5) . .
C20 O3 Mn1 131.4(3) . .
C20 O4 Mn1 155.7(3) . 2_776
O4 C20 O3 126.3(4) . .
O4 C20 C21 117.7(4) . .
O3 C20 C21 116.0(4) . .
C22 C21 C32 121.1(4) . .
C22 C21 C20 120.0(3) . .
C32 C21 C20 118.8(3) . .
C21 C22 C29 118.6(4) . .
C21 C22 C23 123.1(4) . .
C29 C22 C23 118.3(4) . .
C28 C23 C24 118.1(4) . .
C28 C23 C22 121.0(4) . .
C24 C23 C22 120.8(4) . .
C25 C24 C23 120.7(4) . .
C26 C25 C24 118.8(4) . .
F3 C26 C27 118.7(5) . .
F3 C26 C25 119.1(5) . .
C27 C26 C25 122.2(4) . .
C26 C27 C28 118.9(5) . .
C27 C28 C23 121.3(4) . .
C30 C29 C22 120.7(4) . .
C29 C30 C31 120.0(4) . .
C30 C31 C32 121.2(4) . .
C31 C32 C21 118.4(4) . .
C31 C32 C33 119.2(4) . .
C21 C32 C33 122.3(3) . .
C38 C33 C34 118.3(4) . .
C38 C33 C32 120.1(4) . .
C34 C33 C32 121.5(4) . .
C35 C34 C33 121.5(4) . .
C36 C35 C34 118.0(4) . .
C37 C36 F4 118.5(4) . .
C37 C36 C35 122.6(4) . .
F4 C36 C35 118.8(4) . .
C36 C37 C38 118.4(4) . .
C33 C38 C37 121.0(4) . .
C39 O5 C42 105.8(3) . .
C39 O5 Mn1 122.4(3) . .
C42 O5 Mn1 118.1(3) . .
O5 C39 C40 105.3(4) . .
C39 C40 C41 104.7(4) . .
C42 C41 C40 104.8(4) . .
O5 C42 C41 105.8(4) . .

loop_
_geom_bond_atom_site_label_1
_geom_bond_atom_site_label_2
_geom_bond_distance
_geom_bond_site_symmetry_2
Mn1 O3 2.040(3) .
Mn1 O4 2.061(3) 2_776
Mn1 O5 2.147(3) .
Mn1 O1 2.194(3) .
Mn1 O2 2.226(3) .
O1 C1 1.262(5) .
O2 C1 1.255(5) .
C1 C2 1.503(6) .
C2 C13 1.404(6) .
C2 C3 1.405(6) .
C3 C10 1.399(6) .
C3 C4 1.487(6) .
C4 C5 1.388(6) .
C4 C9 1.389(6) .
C5 C6 1.380(6) .
C6 C7 1.362(7) .
C7 C8 1.363(8) .
C7 F1 1.369(6) .
C8 C9 1.386(7) .
C10 C11 1.372(7) .
C11 C12 1.382(6) .
C12 C13 1.389(6) .
C13 C14 1.494(6) .
C14 C15 1.380(6) .
C14 C19 1.381(6) .
C15 C16 1.386(6) .
C16 C17 1.357(8) .
C17 C18 1.361(8) .
C17 F2 1.369(5) .
C18 C19 1.384(7) .
O3 C20 1.260(5) .
O4 C20 1.245(5) .
O4 Mn1 2.061(3) 2_776
C20 C21 1.517(5) .
C21 C22 1.394(5) .
C21 C32 1.406(5) .
C22 C29 1.410(5) .
C22 C23 1.493(6) .
C23 C28 1.389(6) .
C23 C24 1.395(6) .
C24 C25 1.393(6) .
C25 C26 1.369(7) .
C26 F3 1.357(5) .
C26 C27 1.362(7) .
C27 C28 1.385(6) .
C29 C30 1.379(6) .
C30 C31 1.384(6) .
C31 C32 1.395(6) .
C32 C33 1.494(6) .
C33 C38 1.387(6) .
C33 C34 1.387(5) .
C34 C35 1.382(6) .
C35 C36 1.373(6) .
C36 C37 1.367(6) .
C36 F4 1.367(5) .
C37 C38 1.387(6) .
O5 C39 1.431(5) .
O5 C42 1.440(5) .
C39 C40 1.506(7) .
C40 C41 1.524(8) .
C41 C42 1.501(7) .
